data_4514385
loop_
_publ_author_name
'Liu, Wei'
'Dai, Xing'
'Xie, Jian'
'Silver, Mark A.'
'Zhang, Duo'
'Wang, Yanlong'
'Cai, Yawen'
'Diwu, Juan'
'Wang, Jian'
'Zhou, Ruhong'
'Chai, Zhifang'
'Wang, Shuao'

_publ_section_title
;
 Highly Sensitive Detection of UV Radiation Using a Uranium Coordination
 Polymer.
;
_journal_issue 5
_journal_name_full 'ACS applied materials &amp; interfaces'
_journal_page_first 4844
_journal_page_last 4850
_journal_paper_doi 10.1021/acsami.7b17954
_journal_volume 10
_journal_year 2018
_chemical_formula_moiety 'C11 H10 N2 O9 U'
_chemical_formula_sum 'C11 H10 N2 O9 U'
_chemical_formula_weight 552.24
_chemical_melting_point ?
_chemical_name_common 'Uranyl 3,5-pyridinedicarboxylate'
_space_group_crystal_system triclinic
_space_group_IT_number 2
_space_group_name_Hall '-P 1'
_space_group_name_H-M_alt 'P -1'
_symmetry_space_group_name_Hall '-P 1'
_symmetry_space_group_name_H-M 'P -1'
_atom_sites_solution_hydrogens geom
_audit_creation_method SHELXL-2014
_cell_angle_alpha 94.759(11)
_cell_angle_beta 103.001(11)
_cell_angle_gamma 106.776(10)
_cell_formula_units_Z 2
_cell_length_a 6.5654(15)
_cell_length_b 10.974(3)
_cell_length_c 11.004(2)
_cell_measurement_reflns_used 1850
_cell_measurement_temperature 296(2)
_cell_measurement_theta_max 24.99
_cell_measurement_theta_min 3.04
_cell_volume 730.3(3)
_computing_cell_refinement 'Bruker SAINT'
_computing_data_collection 'Bruker APEX2'
_computing_data_reduction 'Bruker SAINT'
_computing_molecular_graphics 'Bruker SHELXTL'
_computing_publication_material 'Bruker SHELXTL'
_computing_structure_refinement 'SHELXL-2014 (Sheldrick, 2014)'
_computing_structure_solution 'SHELXL-2014 (Sheldrick, 2014)'
_diffrn_ambient_temperature 296(2)
_diffrn_measured_fraction_theta_full 0.970
_diffrn_measured_fraction_theta_max 0.999
_diffrn_measurement_device_type 'Bruker APEX-II'
_diffrn_measurement_method '0.5 wide w/ exposures'
_diffrn_radiation_type MoK\a
_diffrn_radiation_wavelength 0.71073
_diffrn_reflns_av_R_equivalents 0.0422
_diffrn_reflns_av_unetI/netI 0.0284
_diffrn_reflns_Laue_measured_fraction_full 0.970
_diffrn_reflns_Laue_measured_fraction_max 0.999
_diffrn_reflns_limit_h_max 7
_diffrn_reflns_limit_h_min -7
_diffrn_reflns_limit_k_max 13
_diffrn_reflns_limit_k_min -13
_diffrn_reflns_limit_l_max 13
_diffrn_reflns_limit_l_min -13
_diffrn_reflns_number 14880
_diffrn_reflns_point_group_measured_fraction_full 0.970
_diffrn_reflns_point_group_measured_fraction_max 0.999
_diffrn_reflns_theta_full 25.242
_diffrn_reflns_theta_max 24.997
_diffrn_reflns_theta_min 2.522
_exptl_absorpt_coefficient_mu 11.164
_exptl_absorpt_correction_T_max 0.677
_exptl_absorpt_correction_T_min 0.407
_exptl_absorpt_correction_type multi-scan
_exptl_absorpt_process_details SHELTXPREP
_exptl_crystal_colour Yellow
_exptl_crystal_density_diffrn 2.511
_exptl_crystal_description Blcok
_exptl_crystal_F_000 508
_exptl_crystal_size_max 0.140
_exptl_crystal_size_mid 0.070
_exptl_crystal_size_min 0.035
_refine_diff_density_max 4.494
_refine_diff_density_min -0.841
_refine_diff_density_rms 0.186
_refine_ls_extinction_method none
_refine_ls_goodness_of_fit_ref 0.906
_refine_ls_hydrogen_treatment constr
_refine_ls_matrix_type full
_refine_ls_number_parameters 208
_refine_ls_number_reflns 2563
_refine_ls_number_restraints 0
_refine_ls_restrained_S_all 0.906
_refine_ls_R_factor_all 0.0393
_refine_ls_R_factor_gt 0.0340
_refine_ls_shift/su_max 0.014
_refine_ls_shift/su_mean 0.001
_refine_ls_structure_factor_coef Fsqd
_refine_ls_weighting_details 'w=1/[\s^2^(Fo^2^)+(0.1000P)^2^] where P=(Fo^2^+2Fc^2^)/3'
_refine_ls_weighting_scheme calc
_refine_ls_wR_factor_gt 0.0993
_refine_ls_wR_factor_ref 0.1048
_reflns_Friedel_coverage 0.000
_reflns_number_gt 2347
_reflns_number_total 2564
_reflns_threshold_expression 'I > 2\s(I)'
_cod_data_source_file am7b17954_si_003.cif
_cod_data_source_block irradiated
_cod_depositor_comments
;
The following automatic conversions were performed:

'_chemical_melting_point' value 'N/a' was changed to '?' - the value
is undefined or not given.

Automatic conversion script
Id: cif_fix_values 4973 2017-02-22 13:04:09Z antanas 

 Adding full bibliography for 4514385--4514386.cif.
;
_cod_database_code 4514385
_shelx_space_group_comment
;
The symmetry employed for this shelxl refinement is uniquely defined
by the following loop, which should always be used as a source of
symmetry information in preference to the above space-group names.
They are only intended as comments.
;
_shelx_estimated_absorpt_t_min 0.110
_shelx_estimated_absorpt_t_max 0.350
_shelxl_version_number 2014-3

loop_
_space_group_symop_operation_xyz
'x, y, z'
'-x, -y, -z'

loop_
_atom_site_label
_atom_site_type_symbol
_atom_site_fract_x
_atom_site_fract_y
_atom_site_fract_z
_atom_site_U_iso_or_equiv
_atom_site_adp_type
_atom_site_occupancy
_atom_site_site_symmetry_order
_atom_site_calc_flag
_atom_site_refinement_flags_posn
_atom_site_refinement_flags_adp
U1 U 0.78904(4) 0.11143(2) 0.36198(2) 0.02860(16) Uani 1 1 d . .
O5 O 0.4395(10) 0.0952(5) 0.6263(6) 0.0360(13) Uani 1 1 d . .
O3 O 0.8802(10) -0.0370(5) 0.2300(6) 0.0387(14) Uani 1 1 d . .
O6 O 1.0326(10) 0.6531(5) 0.6041(6) 0.0407(14) Uani 1 1 d . .
O1 O 0.5977(12) 0.1174(6) 0.2230(7) 0.0439(15) Uani 1 1 d . .
O7 O 0.8983(11) 0.7739(6) 0.7113(7) 0.0517(18) Uani 1 1 d . .
O4 O 0.5702(13) 0.1774(6) 0.4718(7) 0.0572(19) Uani 1 1 d . .
O2 O 0.9643(15) 0.1163(7) 0.5040(9) 0.062(2) Uani 1 1 d . .
N2 N 1.0176(14) -0.1326(8) 0.0942(7) 0.0430(18) Uani 1 1 d . .
O8 O 0.0717(11) 0.3859(7) 0.8030(8) 0.060(2) Uani 1 1 d . .
C4 C 0.5120(13) 0.1869(7) 0.5727(8) 0.0340(19) Uani 1 1 d . .
C5 C 0.5254(13) 0.3192(7) 0.6265(8) 0.0279(17) Uani 1 1 d . .
C6 C 0.6874(13) 0.4265(8) 0.6100(8) 0.0324(17) Uani 1 1 d . .
H6A H 0.7832 0.4158 0.5624 0.039 Uiso 1 1 calc R U
N1 N 0.2341(13) 0.4781(8) 0.8106(8) 0.0438(18) Uani 1 1 d . .
O9 O 0.2697(14) 0.5817(8) 0.8707(8) 0.079(3) Uani 1 1 d . .
C1 C 1.0442(15) -0.0578(8) 0.2002(8) 0.0344(18) Uani 1 1 d . .
H1B H 1.1847 -0.0198 0.2539 0.041 Uiso 1 1 calc R U
C11 C 0.8870(15) 0.6641(8) 0.6566(9) 0.0368(19) Uani 1 1 d . .
C10 C 0.3763(14) 0.3350(8) 0.6923(8) 0.0336(18) Uani 1 1 d . .
H10A H 0.2673 0.2643 0.7036 0.040 Uiso 1 1 calc R U
C7 C 0.7052(12) 0.5485(7) 0.6644(7) 0.0289(16) Uani 1 1 d . .
C8 C 0.5526(13) 0.5663(8) 0.7272(8) 0.0343(18) Uani 1 1 d . .
H8A H 0.5574 0.6486 0.7592 0.041 Uiso 1 1 calc R U
C9 C 0.3938(13) 0.4586(8) 0.7408(7) 0.0308(17) Uani 1 1 d . .
C3 C 1.2046(18) -0.1618(12) 0.0620(11) 0.064(3) Uani 1 1 d . .
H3A H 1.1548 -0.2173 -0.0181 0.096 Uiso 1 1 calc R U
H3B H 1.3127 -0.0832 0.0572 0.096 Uiso 1 1 calc R U
H3C H 1.2691 -0.2041 0.1259 0.096 Uiso 1 1 calc R U
C2 C 0.8009(18) -0.1936(12) 0.0079(10) 0.063(3) Uani 1 1 d . .
H2B H 0.8140 -0.2441 -0.0638 0.094 Uiso 1 1 calc R U
H2C H 0.7072 -0.2485 0.0504 0.094 Uiso 1 1 calc R U
H2D H 0.7382 -0.1285 -0.0200 0.094 Uiso 1 1 calc R U

loop_
_atom_site_aniso_label
_atom_site_aniso_U_11
_atom_site_aniso_U_22
_atom_site_aniso_U_33
_atom_site_aniso_U_23
_atom_site_aniso_U_13
_atom_site_aniso_U_12
U1 0.0322(2) 0.0171(2) 0.0332(2) -0.00072(13) 0.01629(14) -0.00189(14)
O5 0.040(3) 0.017(3) 0.052(4) 0.006(2) 0.023(3) 0.003(2)
O3 0.040(3) 0.023(3) 0.053(4) -0.001(3) 0.025(3) 0.002(3)
O6 0.048(4) 0.022(3) 0.054(4) -0.001(3) 0.030(3) 0.003(3)
O1 0.048(4) 0.032(3) 0.054(4) 0.013(3) 0.017(3) 0.013(3)
O7 0.050(4) 0.021(3) 0.082(5) -0.010(3) 0.042(4) -0.005(3)
O4 0.085(5) 0.024(3) 0.075(5) 0.001(3) 0.060(4) 0.008(3)
O2 0.079(5) 0.024(4) 0.083(6) 0.009(4) 0.024(5) 0.012(4)
N2 0.052(5) 0.036(4) 0.036(4) -0.001(3) 0.017(3) 0.004(4)
O8 0.050(4) 0.043(4) 0.096(6) 0.010(4) 0.046(4) 0.009(3)
C4 0.033(4) 0.019(4) 0.055(5) 0.004(4) 0.031(4) 0.002(3)
C5 0.031(4) 0.016(4) 0.036(4) 0.000(3) 0.017(3) 0.001(3)
C6 0.031(4) 0.027(4) 0.038(4) 0.001(3) 0.019(3) 0.001(3)
N1 0.044(4) 0.038(4) 0.061(5) 0.011(4) 0.035(4) 0.014(4)
O9 0.104(7) 0.042(4) 0.104(7) -0.008(4) 0.075(6) 0.014(4)
C1 0.042(5) 0.027(4) 0.033(4) -0.001(3) 0.020(4) 0.003(4)
C11 0.044(5) 0.017(4) 0.045(5) -0.003(3) 0.021(4) -0.002(4)
C10 0.037(4) 0.027(4) 0.040(5) 0.009(3) 0.020(4) 0.006(4)
C7 0.028(4) 0.017(4) 0.036(4) -0.002(3) 0.013(3) -0.004(3)
C8 0.037(4) 0.023(4) 0.040(4) -0.002(3) 0.015(4) 0.003(4)
C9 0.037(4) 0.026(4) 0.033(4) 0.003(3) 0.023(3) 0.004(3)
C3 0.054(6) 0.073(8) 0.067(7) -0.020(6) 0.028(5) 0.021(6)
C2 0.055(6) 0.068(8) 0.050(6) -0.011(5) 0.015(5) 0.003(6)

loop_
_atom_type_symbol
_atom_type_description
_atom_type_scat_dispersion_real
_atom_type_scat_dispersion_imag
_atom_type_scat_source
C C 0.0033 0.0016 'International Tables Vol C Tables 4.2.6.8 and 6.1.1.4'
H H 0.0000 0.0000 'International Tables Vol C Tables 4.2.6.8 and 6.1.1.4'
N N 0.0061 0.0033 'International Tables Vol C Tables 4.2.6.8 and 6.1.1.4'
O O 0.0106 0.0060 'International Tables Vol C Tables 4.2.6.8 and 6.1.1.4'
U U -9.6767 9.6646 'International Tables Vol C Tables 4.2.6.8 and 6.1.1.4'

loop_
_geom_angle_atom_site_label_1
_geom_angle_atom_site_label_2
_geom_angle_atom_site_label_3
_geom_angle
_geom_angle_site_symmetry_1
_geom_angle_site_symmetry_3
O2 U1 O1 174.2(3) . .
O2 U1 O4 87.8(4) . .
O1 U1 O4 86.8(3) . .
O2 U1 O5 91.2(3) . 2_656
O1 U1 O5 90.3(3) . 2_656
O4 U1 O5 82.5(2) . 2_656
O2 U1 O3 100.7(3) . .
O1 U1 O3 85.1(3) . .
O4 U1 O3 155.2(2) . .
O5 U1 O3 74.2(2) 2_656 .
O2 U1 O7 89.3(4) . 2_766
O1 U1 O7 92.7(3) . 2_766
O4 U1 O7 133.2(2) . 2_766
O5 U1 O7 144.3(2) 2_656 2_766
O3 U1 O7 70.59(19) . 2_766
O2 U1 O6 85.3(3) . 2_766
O1 U1 O6 91.6(3) . 2_766
O4 U1 O6 80.0(2) . 2_766
O5 U1 O6 162.2(2) 2_656 2_766
O3 U1 O6 123.57(19) . 2_766
O7 U1 O6 53.28(19) 2_766 2_766
O2 U1 C11 85.3(3) . 2_766
O1 U1 C11 94.1(3) . 2_766
O4 U1 C11 106.4(2) . 2_766
O5 U1 C11 170.3(2) 2_656 2_766
O3 U1 C11 97.5(2) . 2_766
O7 U1 C11 27.0(2) 2_766 2_766
O6 U1 C11 26.4(2) 2_766 2_766
C4 O5 U1 155.3(6) . 2_656
C1 O3 U1 141.4(5) . .
C11 O6 U1 92.2(5) . 2_766
C11 O7 U1 93.6(5) . 2_766
C4 O4 U1 148.7(7) . .
C1 N2 C3 120.9(8) . .
C1 N2 C2 121.4(8) . .
C3 N2 C2 117.6(8) . .
O5 C4 O4 124.9(7) . .
O5 C4 C5 119.1(7) . .
O4 C4 C5 115.9(7) . .
C10 C5 C6 120.2(7) . .
C10 C5 C4 119.6(7) . .
C6 C5 C4 120.1(7) . .
C7 C6 C5 120.0(7) . .
O9 N1 O8 123.6(7) . .
O9 N1 C9 119.2(7) . .
O8 N1 C9 117.2(7) . .
O3 C1 N2 120.6(8) . .
O6 C11 O7 120.4(8) . .
O6 C11 C7 121.0(7) . .
O7 C11 C7 118.4(7) . .
O6 C11 U1 61.3(4) . 2_766
O7 C11 U1 59.4(4) . 2_766
C7 C11 U1 176.7(6) . 2_766
C5 C10 C9 118.0(7) . .
C6 C7 C8 120.4(7) . .
C6 C7 C11 121.2(7) . .
C8 C7 C11 118.4(7) . .
C9 C8 C7 118.0(7) . .
C10 C9 C8 123.2(7) . .
C10 C9 N1 119.0(7) . .
C8 C9 N1 117.7(7) . .

loop_
_geom_bond_atom_site_label_1
_geom_bond_atom_site_label_2
_geom_bond_distance
_geom_bond_site_symmetry_2
U1 O2 1.706(9) .
U1 O1 1.767(7) .
U1 O4 2.299(6) .
U1 O5 2.362(6) 2_656
U1 O3 2.384(5) .
U1 O7 2.423(6) 2_766
U1 O6 2.467(6) 2_766
U1 C11 2.809(8) 2_766
O5 C4 1.239(10) .
O5 U1 2.362(6) 2_656
O3 C1 1.268(10) .
O6 C11 1.250(10) .
O6 U1 2.467(6) 2_766
O7 C11 1.276(10) .
O7 U1 2.423(6) 2_766
O4 C4 1.259(10) .
N2 C1 1.316(11) .
N2 C3 1.463(12) .
N2 C2 1.453(13) .
O8 N1 1.221(10) .
C4 C5 1.492(11) .
C5 C10 1.382(11) .
C5 C6 1.396(11) .
C6 C7 1.382(11) .
N1 O9 1.199(10) .
N1 C9 1.483(10) .
C11 C7 1.494(11) .
C11 U1 2.809(8) 2_766
C10 C9 1.379(12) .
C7 C8 1.386(11) .
C8 C9 1.376(11) .
